data_4305329
loop_
_publ_author_name
'Meisu Zhou'
'Yanping Song'
'Tao Gong'
'Hongbo Tong'
'Jianping Guo'
'Linhong Weng'
'Diansheng Liu'

_publ_section_title
;
Synthesis and Structures of Selected Triazapentadienate of Li, Mn, Fe, Co,
Ni, Cu(I), and Cu(II) using 2,4-N,N'-Disubstituted
1,3,5-Triazapentadienate Anions as Ancillary Ligands:
[N(Ar)C(NMe2)NC(NMe2)N(R)]- (Ar = Ph, 2,6-iPr2-C6H3; R = H, SiMe3)
;
_journal_name_full 'Inorganic Chemistry'
_journal_page_first 6692
_journal_page_last 6700
_journal_paper_doi 10.1021/ic800320e
_journal_volume 47
_journal_year 2008
_chemical_formula_sum 'C18 H31 N5'
_chemical_formula_weight 317.48
_chemical_name_systematic
; 
 ? 
;
_space_group_IT_number 14
_symmetry_cell_setting monoclinic
_symmetry_space_group_name_Hall '-P 2yn'
_symmetry_space_group_name_H-M 'P 1 21/n 1'
_atom_sites_solution_hydrogens geom
_atom_sites_solution_primary direct
_atom_sites_solution_secondary difmap
_audit_creation_method SHELXL-97
_cell_angle_alpha 90.00
_cell_angle_beta 92.923(3)
_cell_angle_gamma 90.00
_cell_formula_units_Z 4
_cell_length_a 10.1709(17)
_cell_length_b 13.600(2)
_cell_length_c 13.715(2)
_cell_measurement_temperature 293(2)
_cell_volume 1894.6(5)
_computing_cell_refinement SAINT
_computing_data_collection SMART
_computing_data_reduction SAINT
_computing_molecular_graphics SHELXTL
_computing_publication_material SHELXTL
_computing_structure_refinement 'SHELXL-97 (Sheldrick, 1997)'
_computing_structure_solution 'SHELXS-97 (Sheldrick, 1990)'
_diffrn_ambient_temperature 293(2)
_diffrn_measured_fraction_theta_full 0.999
_diffrn_measured_fraction_theta_max 0.999
_diffrn_measurement_device_type 'CCD AREA DETECTOR'
_diffrn_measurement_method \W
_diffrn_radiation_monochromator graphite
_diffrn_radiation_source 'fine-focus sealed tube'
_diffrn_radiation_type MoK\a
_diffrn_radiation_wavelength 0.71073
_diffrn_reflns_av_R_equivalents 0.0234
_diffrn_reflns_av_sigmaI/netI 0.0286
_diffrn_reflns_limit_h_max 12
_diffrn_reflns_limit_h_min -10
_diffrn_reflns_limit_k_max 8
_diffrn_reflns_limit_k_min -16
_diffrn_reflns_limit_l_max 16
_diffrn_reflns_limit_l_min -14
_diffrn_reflns_number 9132
_diffrn_reflns_theta_full 25.01
_diffrn_reflns_theta_max 25.01
_diffrn_reflns_theta_min 2.11
_exptl_absorpt_coefficient_mu 0.068
_exptl_absorpt_correction_T_max 0.9864
_exptl_absorpt_correction_T_min 0.9797
_exptl_absorpt_correction_type multi-scan
_exptl_absorpt_process_details SADABS
_exptl_crystal_colour Colorless
_exptl_crystal_density_diffrn 1.113
_exptl_crystal_density_method 'not measured'
_exptl_crystal_description Block
_exptl_crystal_F_000 696
_exptl_crystal_size_max 0.30
_exptl_crystal_size_mid 0.20
_exptl_crystal_size_min 0.20
_refine_diff_density_max 0.207
_refine_diff_density_min -0.179
_refine_diff_density_rms 0.037
_refine_ls_extinction_method none
_refine_ls_goodness_of_fit_ref 1.116
_refine_ls_hydrogen_treatment constr
_refine_ls_matrix_type full
_refine_ls_number_parameters 216
_refine_ls_number_reflns 3332
_refine_ls_number_restraints 0
_refine_ls_restrained_S_all 1.116
_refine_ls_R_factor_all 0.0736
_refine_ls_R_factor_gt 0.0636
_refine_ls_shift/su_max 0.001
_refine_ls_shift/su_mean 0.000
_refine_ls_structure_factor_coef Fsqd
_refine_ls_weighting_details 'calc w=1/[\s^2^(Fo^2^)+(0.0787P)^2^+0.5061P] where P=(Fo^2^+2Fc^2^)/3'
_refine_ls_weighting_scheme calc
_refine_ls_wR_factor_gt 0.1624
_refine_ls_wR_factor_ref 0.1688
_reflns_number_gt 2800
_reflns_number_total 3332
_reflns_threshold_expression >2sigma(I)
_cod_data_source_file ic800320e-file001_2.cif
_cod_data_source_block 1d
_cod_depositor_comments
;
The following automatic conversions were performed:
'_symmetry_cell_setting' value 'Monoclinic' changed to 'monoclinic'
according to '/home/saulius/struct/CIF-dictionaries/cif_core.dic'
dictionary named 'cif_core.dic' version 2.4.1 from
2010-06-29.

'_exptl_absorpt_correction_type' value 'Multi-scan' changed
to 'multi-scan' according to
'/home/saulius/struct/CIF-dictionaries/cif_core.dic' dictionary named
'cif_core.dic' version 2.4.1 from 2010-06-29.

Automatic conversion script
Id: cif_fix_enum 1527 2010-12-29 10:47:43Z saulius 
;
_cod_original_cell_volume 1894.6(6)
_cod_database_code 4305329

loop_
_symmetry_equiv_pos_as_xyz
'x, y, z'
'-x+1/2, y+1/2, -z+1/2'
'-x, -y, -z'
'x-1/2, -y-1/2, z-1/2'

loop_
_atom_site_label
_atom_site_type_symbol
_atom_site_fract_x
_atom_site_fract_y
_atom_site_fract_z
_atom_site_U_iso_or_equiv
_atom_site_adp_type
_atom_site_occupancy
_atom_site_symmetry_multiplicity
_atom_site_calc_flag
_atom_site_refinement_flags
_atom_site_disorder_assembly
_atom_site_disorder_group
N1 N 0.22088(15) 0.28721(12) 0.26776(11) 0.0433(4) Uani 1 1 d . . .
N2 N 0.18932(17) 0.41793(13) 0.16336(12) 0.0519(5) Uani 1 1 d . . .
N3 N 0.08613(17) 0.41819(12) 0.31443(13) 0.0493(5) Uani 1 1 d . . .
N4 N 0.20791(19) 0.56612(14) 0.32299(15) 0.0640(6) Uani 1 1 d . . .
H4A H 0.2752 0.5395 0.2981 0.077 Uiso 1 1 calc R . .
H4B H 0.2099 0.6272 0.3392 0.077 Uiso 1 1 calc R . .
N5 N -0.00036(19) 0.55582(14) 0.38169(16) 0.0664(6) Uani 1 1 d . . .
C1 C 0.21228(19) 0.24382(14) 0.36108(14) 0.0416(5) Uani 1 1 d . . .
C2 C 0.11149(19) 0.17592(14) 0.37728(15) 0.0456(5) Uani 1 1 d . . .
C3 C 0.1103(2) 0.13000(16) 0.46809(16) 0.0549(6) Uani 1 1 d . . .
H3 H 0.0436 0.0855 0.4801 0.066 Uiso 1 1 calc R . .
C4 C 0.2059(3) 0.14903(17) 0.54042(16) 0.0606(6) Uani 1 1 d . . .
H4 H 0.2027 0.1185 0.6009 0.073 Uiso 1 1 calc R . .
C5 C 0.3057(2) 0.21335(16) 0.52269(16) 0.0568(6) Uani 1 1 d . . .
H5 H 0.3706 0.2251 0.5715 0.068 Uiso 1 1 calc R . .
C6 C 0.3125(2) 0.26122(15) 0.43416(15) 0.0465(5) Uani 1 1 d . . .
C7 C 0.4277(2) 0.32786(17) 0.41364(18) 0.0591(6) Uani 1 1 d . . .
H7 H 0.3927 0.3846 0.3767 0.071 Uiso 1 1 calc R . .
C8 C 0.5022(3) 0.3670(2) 0.5049(2) 0.0909(9) Uani 1 1 d . . .
H8A H 0.5411 0.3131 0.5412 0.136 Uiso 1 1 calc R . .
H8B H 0.4423 0.4013 0.5447 0.136 Uiso 1 1 calc R . .
H8C H 0.5701 0.4111 0.4863 0.136 Uiso 1 1 calc R . .
C9 C 0.5237(3) 0.2752(2) 0.3502(2) 0.0876(9) Uani 1 1 d . . .
H9A H 0.5604 0.2195 0.3849 0.131 Uiso 1 1 calc R . .
H9B H 0.5931 0.3195 0.3347 0.131 Uiso 1 1 calc R . .
H9C H 0.4783 0.2534 0.2911 0.131 Uiso 1 1 calc R . .
C10 C 0.0055(2) 0.15432(16) 0.29860(16) 0.0523(6) Uani 1 1 d . . .
H10 H 0.0403 0.1736 0.2361 0.063 Uiso 1 1 calc R . .
C11 C -0.1183(2) 0.2151(2) 0.3117(2) 0.0770(8) Uani 1 1 d . . .
H11A H -0.1544 0.1988 0.3729 0.116 Uiso 1 1 calc R . .
H11B H -0.1819 0.2009 0.2594 0.116 Uiso 1 1 calc R . .
H11C H -0.0965 0.2837 0.3108 0.116 Uiso 1 1 calc R . .
C12 C -0.0300(3) 0.04536(19) 0.2910(2) 0.0755(8) Uani 1 1 d . . .
H12A H 0.0491 0.0068 0.2938 0.113 Uiso 1 1 calc R . .
H12B H -0.0784 0.0333 0.2303 0.113 Uiso 1 1 calc R . .
H12C H -0.0830 0.0275 0.3442 0.113 Uiso 1 1 calc R . .
C13 C 0.16789(18) 0.37205(15) 0.25152(14) 0.0422(5) Uani 1 1 d . . .
C14 C 0.2712(3) 0.36765(18) 0.09609(17) 0.0681(7) Uani 1 1 d . . .
H14A H 0.3508 0.3459 0.1302 0.102 Uiso 1 1 calc R . .
H14B H 0.2926 0.4118 0.0446 0.102 Uiso 1 1 calc R . .
H14C H 0.2247 0.3119 0.0688 0.102 Uiso 1 1 calc R . .
C15 C 0.0868(3) 0.47822(19) 0.11621(19) 0.0715(7) Uani 1 1 d . . .
H15A H 0.0339 0.4386 0.0715 0.107 Uiso 1 1 calc R . .
H15B H 0.1263 0.5307 0.0812 0.107 Uiso 1 1 calc R . .
H15C H 0.0324 0.5052 0.1647 0.107 Uiso 1 1 calc R . .
C16 C 0.0984(2) 0.51156(16) 0.33678(15) 0.0498(5) Uani 1 1 d . . .
C17 C 0.0109(3) 0.6528(2) 0.4247(2) 0.0875(9) Uani 1 1 d . . .
H17A H 0.1002 0.6639 0.4482 0.131 Uiso 1 1 calc R . .
H17B H -0.0462 0.6576 0.4781 0.131 Uiso 1 1 calc R . .
H17C H -0.0138 0.7014 0.3764 0.131 Uiso 1 1 calc R . .
C18 C -0.1287(2) 0.5097(2) 0.3832(3) 0.0874(9) Uani 1 1 d . . .
H18A H -0.1188 0.4395 0.3806 0.131 Uiso 1 1 calc R . .
H18B H -0.1826 0.5315 0.3279 0.131 Uiso 1 1 calc R . .
H18C H -0.1697 0.5274 0.4423 0.131 Uiso 1 1 calc R . .

loop_
_atom_site_aniso_label
_atom_site_aniso_U_11
_atom_site_aniso_U_22
_atom_site_aniso_U_33
_atom_site_aniso_U_23
_atom_site_aniso_U_13
_atom_site_aniso_U_12
N1 0.0454(9) 0.0393(10) 0.0456(9) 0.0049(7) 0.0049(7) 0.0006(7)
N2 0.0598(11) 0.0482(11) 0.0479(10) 0.0116(8) 0.0046(8) 0.0009(8)
N3 0.0498(10) 0.0388(10) 0.0601(11) 0.0103(8) 0.0115(8) 0.0069(8)
N4 0.0595(12) 0.0488(11) 0.0847(14) -0.0092(10) 0.0155(10) -0.0044(9)
N5 0.0623(12) 0.0499(12) 0.0887(15) 0.0009(10) 0.0216(11) 0.0135(9)
C1 0.0457(11) 0.0324(10) 0.0472(11) 0.0016(8) 0.0084(8) 0.0091(8)
C2 0.0488(11) 0.0363(11) 0.0527(12) 0.0015(9) 0.0109(9) 0.0048(9)
C3 0.0632(14) 0.0421(12) 0.0607(14) 0.0084(10) 0.0164(11) 0.0016(10)
C4 0.0840(17) 0.0506(14) 0.0477(13) 0.0127(10) 0.0090(12) 0.0128(13)
C5 0.0674(14) 0.0487(13) 0.0535(13) 0.0009(10) -0.0048(11) 0.0120(11)
C6 0.0504(11) 0.0376(11) 0.0513(12) -0.0009(9) 0.0018(9) 0.0093(9)
C7 0.0534(13) 0.0513(13) 0.0716(15) 0.0051(11) -0.0076(11) 0.0001(10)
C8 0.090(2) 0.079(2) 0.102(2) -0.0113(17) -0.0182(17) -0.0139(17)
C9 0.0566(15) 0.102(2) 0.105(2) -0.0080(18) 0.0167(15) -0.0097(15)
C10 0.0498(12) 0.0498(13) 0.0578(13) 0.0034(10) 0.0072(10) -0.0059(10)
C11 0.0582(15) 0.0704(18) 0.101(2) -0.0033(15) -0.0082(14) 0.0083(13)
C12 0.0711(16) 0.0567(16) 0.098(2) -0.0020(14) -0.0022(14) -0.0104(13)
C13 0.0392(10) 0.0398(11) 0.0475(11) 0.0055(9) 0.0005(8) -0.0031(9)
C14 0.0942(18) 0.0595(15) 0.0521(13) 0.0031(11) 0.0181(13) -0.0108(14)
C15 0.0790(17) 0.0669(17) 0.0671(16) 0.0255(13) -0.0111(13) -0.0024(13)
C16 0.0511(12) 0.0450(12) 0.0536(12) 0.0105(10) 0.0056(9) 0.0087(10)
C17 0.112(2) 0.0591(17) 0.095(2) -0.0031(15) 0.0382(18) 0.0176(16)
C18 0.0555(15) 0.086(2) 0.123(3) 0.0068(18) 0.0219(15) 0.0168(14)

loop_
_atom_type_symbol
_atom_type_description
_atom_type_scat_dispersion_real
_atom_type_scat_dispersion_imag
_atom_type_scat_source
C C 0.0033 0.0016 'International Tables Vol C Tables 4.2.6.8 and 6.1.1.4'
H H 0.0000 0.0000 'International Tables Vol C Tables 4.2.6.8 and 6.1.1.4'
N N 0.0061 0.0033 'International Tables Vol C Tables 4.2.6.8 and 6.1.1.4'

loop_
_geom_angle_atom_site_label_1
_geom_angle_atom_site_label_2
_geom_angle_atom_site_label_3
_geom_angle
_geom_angle_site_symmetry_1
_geom_angle_site_symmetry_3
_geom_angle_publ_flag
C13 N1 C1 119.01(16) . . ?
C13 N2 C14 117.67(18) . . ?
C13 N2 C15 120.04(18) . . ?
C14 N2 C15 114.01(19) . . ?
C16 N3 C13 122.27(17) . . ?
C16 N4 H4A 120.0 . . ?
C16 N4 H4B 120.0 . . ?
H4A N4 H4B 120.0 . . ?
C16 N5 C17 123.3(2) . . ?
C16 N5 C18 120.4(2) . . ?
C17 N5 C18 116.2(2) . . ?
C2 C1 C6 120.23(18) . . ?
C2 C1 N1 119.72(18) . . ?
C6 C1 N1 119.73(18) . . ?
C3 C2 C1 118.4(2) . . ?
C3 C2 C10 120.76(19) . . ?
C1 C2 C10 120.88(18) . . ?
C4 C3 C2 121.4(2) . . ?
C4 C3 H3 119.3 . . ?
C2 C3 H3 119.3 . . ?
C5 C4 C3 119.6(2) . . ?
C5 C4 H4 120.2 . . ?
C3 C4 H4 120.2 . . ?
C4 C5 C6 121.8(2) . . ?
C4 C5 H5 119.1 . . ?
C6 C5 H5 119.1 . . ?
C5 C6 C1 118.6(2) . . ?
C5 C6 C7 121.12(19) . . ?
C1 C6 C7 120.27(18) . . ?
C9 C7 C6 110.5(2) . . ?
C9 C7 C8 109.1(2) . . ?
C6 C7 C8 114.3(2) . . ?
C9 C7 H7 107.6 . . ?
C6 C7 H7 107.6 . . ?
C8 C7 H7 107.6 . . ?
C7 C8 H8A 109.5 . . ?
C7 C8 H8B 109.5 . . ?
H8A C8 H8B 109.5 . . ?
C7 C8 H8C 109.5 . . ?
H8A C8 H8C 109.5 . . ?
H8B C8 H8C 109.5 . . ?
C7 C9 H9A 109.5 . . ?
C7 C9 H9B 109.5 . . ?
H9A C9 H9B 109.5 . . ?
C7 C9 H9C 109.5 . . ?
H9A C9 H9C 109.5 . . ?
H9B C9 H9C 109.5 . . ?
C2 C10 C11 111.93(19) . . ?
C2 C10 C12 113.18(19) . . ?
C11 C10 C12 109.9(2) . . ?
C2 C10 H10 107.2 . . ?
C11 C10 H10 107.2 . . ?
C12 C10 H10 107.2 . . ?
C10 C11 H11A 109.5 . . ?
C10 C11 H11B 109.5 . . ?
H11A C11 H11B 109.5 . . ?
C10 C11 H11C 109.5 . . ?
H11A C11 H11C 109.5 . . ?
H11B C11 H11C 109.5 . . ?
C10 C12 H12A 109.5 . . ?
C10 C12 H12B 109.5 . . ?
H12A C12 H12B 109.5 . . ?
C10 C12 H12C 109.5 . . ?
H12A C12 H12C 109.5 . . ?
H12B C12 H12C 109.5 . . ?
N1 C13 N3 124.03(17) . . ?
N1 C13 N2 118.06(18) . . ?
N3 C13 N2 117.84(17) . . ?
N2 C14 H14A 109.5 . . ?
N2 C14 H14B 109.5 . . ?
H14A C14 H14B 109.5 . . ?
N2 C14 H14C 109.5 . . ?
H14A C14 H14C 109.5 . . ?
H14B C14 H14C 109.5 . . ?
N2 C15 H15A 109.5 . . ?
N2 C15 H15B 109.5 . . ?
H15A C15 H15B 109.5 . . ?
N2 C15 H15C 109.5 . . ?
H15A C15 H15C 109.5 . . ?
H15B C15 H15C 109.5 . . ?
N3 C16 N5 118.42(19) . . ?
N3 C16 N4 124.38(19) . . ?
N5 C16 N4 117.1(2) . . ?
N5 C17 H17A 109.5 . . ?
N5 C17 H17B 109.5 . . ?
H17A C17 H17B 109.5 . . ?
N5 C17 H17C 109.5 . . ?
H17A C17 H17C 109.5 . . ?
H17B C17 H17C 109.5 . . ?
N5 C18 H18A 109.5 . . ?
N5 C18 H18B 109.5 . . ?
H18A C18 H18B 109.5 . . ?
N5 C18 H18C 109.5 . . ?
H18A C18 H18C 109.5 . . ?
H18B C18 H18C 109.5 . . ?

loop_
_geom_bond_atom_site_label_1
_geom_bond_atom_site_label_2
_geom_bond_distance
_geom_bond_site_symmetry_2
_geom_bond_publ_flag
N1 C13 1.288(2) . ?
N1 C1 1.416(2) . ?
N2 C13 1.388(2) . ?
N2 C14 1.446(3) . ?
N2 C15 1.452(3) . ?
N3 C16 1.311(3) . ?
N3 C13 1.379(3) . ?
N4 C16 1.360(3) . ?
N4 H4A 0.8600 . ?
N4 H4B 0.8600 . ?
N5 C16 1.346(3) . ?
N5 C17 1.448(3) . ?
N5 C18 1.450(3) . ?
C1 C2 1.406(3) . ?
C1 C6 1.412(3) . ?
C2 C3 1.394(3) . ?
C2 C10 1.515(3) . ?
C3 C4 1.377(3) . ?
C3 H3 0.9300 . ?
C4 C5 1.372(3) . ?
C4 H4 0.9300 . ?
C5 C6 1.382(3) . ?
C5 H5 0.9300 . ?
C6 C7 1.520(3) . ?
C7 C9 1.519(4) . ?
C7 C8 1.526(4) . ?
C7 H7 0.9800 . ?
C8 H8A 0.9600 . ?
C8 H8B 0.9600 . ?
C8 H8C 0.9600 . ?
C9 H9A 0.9600 . ?
C9 H9B 0.9600 . ?
C9 H9C 0.9600 . ?
C10 C11 1.524(3) . ?
C10 C12 1.527(3) . ?
C10 H10 0.9800 . ?
C11 H11A 0.9600 . ?
C11 H11B 0.9600 . ?
C11 H11C 0.9600 . ?
C12 H12A 0.9600 . ?
C12 H12B 0.9600 . ?
C12 H12C 0.9600 . ?
C14 H14A 0.9600 . ?
C14 H14B 0.9600 . ?
C14 H14C 0.9600 . ?
C15 H15A 0.9600 . ?
C15 H15B 0.9600 . ?
C15 H15C 0.9600 . ?
C17 H17A 0.9600 . ?
C17 H17B 0.9600 . ?
C17 H17C 0.9600 . ?
C18 H18A 0.9600 . ?
C18 H18B 0.9600 . ?
C18 H18C 0.9600 . ?

loop_
_cod_related_entry_id
_cod_related_entry_database
_cod_related_entry_code
1 ChemSpider 30660804
